data_1529818
loop_
_publ_author_name
'Donaldson, J.D.'
'Grimes, S.M.'
'Calogero, S.'
'Russo, U.'
'Valle, G.'
'Smith, P.J.'

_publ_section_title
;
 X-ray crystal structure determinations of two thiourea tin(II) complexes:
 Diacetobis(thiourea)tin(II) and
 ditin(II)tetrabromopenta(thiourea)dihydrate
;
_journal_name_full 'Inorganica Chimica Acta'
_journal_page_first 173
_journal_page_last 177
_journal_volume 84
_journal_year 1984
_chemical_formula_sum 'C5 H24 Br4 N10 O2 S5 Sn2'
_chemical_name_systematic 'Sn2 Br4 (S C (N H2)2)5 (H2 O)2'
_space_group_IT_number 62
_symmetry_space_group_name_Hall '-P 2ac 2n'
_symmetry_space_group_name_H-M 'P n m a'
_cell_angle_alpha 90
_cell_angle_beta 90
_cell_angle_gamma 90
_cell_formula_units_Z 4
_cell_length_a 27.83
_cell_length_b 16.13
_cell_length_c 6.11
_cell_volume 2742.766
_citation_journal_id_ASTM ICHAA3
_cod_data_source_file Donaldson_ICHAA3_1984_1017.cif
_cod_data_source_block C5H24Br4N10O2S5Sn2
_cod_database_code 1529818

loop_
_symmetry_equiv_pos_as_xyz
x,y,z
-x+1/2,-y,z+1/2
x+1/2,-y+1/2,-z+1/2
-x,y+1/2,-z
-x,-y,-z
x-1/2,y,-z-1/2
-x-1/2,y-1/2,z-1/2
x,-y-1/2,z

loop_
_atom_site_label
_atom_site_type_symbol
_atom_site_fract_x
_atom_site_fract_y
_atom_site_fract_z
_atom_site_occupancy
_atom_site_U_iso_or_equiv
Sn2 Sn+2 0.2474 0.25 0.7095 1 0.0
C2 C+4 0.192 0.046 0.791 1 0.0
C3 C+4 0.424 0.25 0.17 1 0.0
N6 N-3 0.433 0.25 -0.04 1 0.0
N3 N-3 0.198 -0.035 0.759 1 0.0
S1 S-2 0.0359 0.1302 0.707 1 0.0
S2 S-2 0.1853 0.1102 0.578 1 0.0
Br3 Br-1 0.3282 0.129 0.7599 1 0.0
N4 N-3 0.188 0.069 0.007 1 0.0
O1 O-2 -0.071 0.438 0.977 1 0.0
N1 N-3 0.049 0.083 0.29 1 0.0
S3 S-2 0.4718 0.25 0.379 1 0.0
Br2 Br-1 0.1217 0.25 0.038 1 0.0
Br1 Br-1 0.2592 0.25 0.277 1 0.0
N5 N-3 0.377 0.25 0.26 1 0.0
N2 N-3 0.065 -0.011 0.546 1 0.0
C1 C+4 0.05 0.067 0.493 1 0.0
Sn1 Sn+2 0.1015 0.25 0.6137 1 0.0
